data_2215368
loop_
_publ_author_name
'Butcher, Ray J.'
'Jasinski, Jerry P.'
'Prasad, D. Jagadeesh'
'Narayana, B.'
'Yathirajan, H. S.'

_publ_section_title 3-(4-Methylphenyl)-5-[4-(methylthio)phenyl]-4,5-dihydro-1<i>H</i>-pyrazole-1-carbaldehyde
_journal_coeditor_code BT2481
_journal_issue 10
_journal_name_full 'Acta Crystallographica Section E'
_journal_page_first o4005
_journal_page_last o4006
_journal_paper_doi 10.1107/S1600536807043000
_journal_volume 63
_journal_year 2007
_chemical_formula_iupac 'C18 H18 N2 O S'
_chemical_formula_moiety 'C18 H18 N2 O S'
_chemical_formula_sum 'C18 H18 N2 O S'
_chemical_formula_weight 310.40
_chemical_name_systematic
;
3-(4-methylphenyl)-5-[4-(methylthio)phenyl]-4,
5-dihydro-1H-pyrazole-1-carbaldehyde
;
_space_group_IT_number 2
_symmetry_cell_setting triclinic
_symmetry_space_group_name_Hall '-P 1'
_symmetry_space_group_name_H-M 'P -1'
_atom_sites_solution_hydrogens geom
_atom_sites_solution_primary direct
_atom_sites_solution_secondary difmap
_cell_angle_alpha 83.57(2)
_cell_angle_beta 81.70(2)
_cell_angle_gamma 64.16(2)
_cell_formula_units_Z 2
_cell_length_a 6.3751(17)
_cell_length_b 6.9998(17)
_cell_length_c 19.791(5)
_cell_measurement_reflns_used 4927
_cell_measurement_temperature 296
_cell_measurement_theta_max 32.4674
_cell_measurement_theta_min 4.9901
_cell_volume 785.3(4)
_computing_cell_refinement '<i>CrysAlisPro</i> (Oxford Diffraction, 2007)'
_computing_data_collection '<i>CrysAlisPro</i> (Oxford Diffraction, 2007)'
_computing_data_reduction '<i>CrysAlisPro</i> (Oxford Diffraction, 2007)'
_computing_molecular_graphics '<i>SHELXTL</i> (Bruker, 2000)'
_computing_publication_material '<i>SHELXTL</i> (Bruker, 2000)'
_computing_structure_refinement '<i>SHELXL97</i> (Sheldrick, 1997)'
_computing_structure_solution '<i>SHELXS97</i> (Sheldrick, 1997)'
_diffrn_ambient_temperature 296
_diffrn_detector_area_resol_mean 10.5081
_diffrn_measured_fraction_theta_full 0.988
_diffrn_measured_fraction_theta_max 0.904
_diffrn_measurement_device_type 'Oxford Diffraction Gemini R CCD'
_diffrn_measurement_method '\f and \w scans'
_diffrn_radiation_monochromator graphite
_diffrn_radiation_source 'fine-focus sealed tube'
_diffrn_radiation_type MoK\a
_diffrn_radiation_wavelength 0.71073
_diffrn_reflns_av_R_equivalents 0.0274
_diffrn_reflns_av_sigmaI/netI 0.0667
_diffrn_reflns_limit_h_max 8
_diffrn_reflns_limit_h_min -9
_diffrn_reflns_limit_k_max 10
_diffrn_reflns_limit_k_min -10
_diffrn_reflns_limit_l_max 28
_diffrn_reflns_limit_l_min -29
_diffrn_reflns_number 14289
_diffrn_reflns_theta_full 26.30
_diffrn_reflns_theta_max 32.51
_diffrn_reflns_theta_min 4.99
_diffrn_standards_decay_% 0
_exptl_absorpt_coefficient_mu 0.209
_exptl_absorpt_correction_T_max 1.00000
_exptl_absorpt_correction_T_min 0.85782
_exptl_absorpt_correction_type multi-scan
_exptl_absorpt_process_details
;
(CrysAlis RED; Oxford Diffraction, 2007)
;
_exptl_crystal_colour colourless
_exptl_crystal_density_diffrn 1.313
_exptl_crystal_density_method 'not measured'
_exptl_crystal_description needle
_exptl_crystal_F_000 328
_exptl_crystal_size_max 0.51
_exptl_crystal_size_mid 0.22
_exptl_crystal_size_min 0.17
_refine_diff_density_max 0.274
_refine_diff_density_min -0.232
_refine_ls_extinction_method none
_refine_ls_goodness_of_fit_ref 0.983
_refine_ls_hydrogen_treatment constr
_refine_ls_matrix_type full
_refine_ls_number_parameters 202
_refine_ls_number_reflns 5145
_refine_ls_number_restraints 0
_refine_ls_restrained_S_all 0.983
_refine_ls_R_factor_all 0.0976
_refine_ls_R_factor_gt 0.0463
_refine_ls_shift/su_max 0.000
_refine_ls_shift/su_mean 0.000
_refine_ls_structure_factor_coef Fsqd
_refine_ls_weighting_details 'calc w=1/[\s^2^(Fo^2^)+(0.0748P)^2^] where P=(Fo^2^+2Fc^2^)/3'
_refine_ls_weighting_scheme calc
_refine_ls_wR_factor_gt 0.1185
_refine_ls_wR_factor_ref 0.1410
_reflns_number_gt 2591
_reflns_number_total 5145
_reflns_threshold_expression I>2\s(I)
_cod_data_source_file bt2481.cif
_cod_data_source_block I
_cod_database_code 2215368
_cod_database_fobs_code 2215368

loop_
_symmetry_equiv_pos_as_xyz
'x, y, z'
'-x, -y, -z'

loop_
_atom_site_type_symbol
_atom_site_label
_atom_site_fract_x
_atom_site_fract_y
_atom_site_fract_z
_atom_site_U_iso_or_equiv
_atom_site_adp_type
_atom_site_calc_flag
_atom_site_refinement_flags
_atom_site_occupancy
_atom_site_disorder_assembly
_atom_site_disorder_group
S S 0.83477(8) 0.72163(8) 0.04968(3) 0.0731(2) Uani d . 1 . .
O O 0.97536(16) 1.20267(18) 0.28726(6) 0.0595(3) Uani d . 1 . .
N N1 0.37522(17) 1.42564(18) 0.34594(6) 0.0388(3) Uani d . 1 . .
N N2 0.57960(17) 1.37435(18) 0.30170(6) 0.0398(3) Uani d . 1 . .
C C1 0.5374(2) 1.4618(2) 0.23080(7) 0.0406(3) Uani d . 1 . .
H H1A 0.6321 1.5403 0.2149 0.049 Uiso calc R 1 . .
C C2 0.2761(2) 1.6180(2) 0.24187(8) 0.0444(4) Uani d . 1 . .
H H2A 0.2561 1.7642 0.2380 0.053 Uiso calc R 1 . .
H H2B 0.1873 1.5999 0.2092 0.053 Uiso calc R 1 . .
C C3 0.2027(2) 1.5570(2) 0.31349(7) 0.0350(3) Uani d . 1 . .
C C4 0.7900(2) 1.2526(2) 0.32355(8) 0.0462(4) Uani d . 1 . .
H H4A 0.7947 1.2034 0.3692 0.055 Uiso calc R 1 . .
C C1A 0.5975(2) 1.2842(2) 0.18385(7) 0.0364(3) Uani d . 1 . .
C C2A 0.4479(2) 1.1897(2) 0.18079(7) 0.0415(3) Uani d . 1 . .
H H2AA 0.3019 1.2417 0.2064 0.050 Uiso calc R 1 . .
C C3A 0.5116(2) 1.0197(2) 0.14046(8) 0.0446(3) Uani d . 1 . .
H H3AA 0.4090 0.9582 0.1394 0.054 Uiso calc R 1 . .
C C4A 0.7287(2) 0.9408(2) 0.10156(7) 0.0425(3) Uani d . 1 . .
C C5A 0.8778(2) 1.0362(2) 0.10358(8) 0.0461(4) Uani d . 1 . .
H H5AA 1.0224 0.9861 0.0772 0.055 Uiso calc R 1 . .
C C6A 0.8144(2) 1.2047(2) 0.14428(8) 0.0434(3) Uani d . 1 . .
H H6AA 0.9172 1.2659 0.1453 0.052 Uiso calc R 1 . .
C C7A 0.5825(3) 0.6886(3) 0.03797(10) 0.0661(5) Uani d . 1 . .
H H7AA 0.6239 0.5827 0.0054 0.099 Uiso calc R 1 . .
H H7AB 0.4661 0.8211 0.0213 0.099 Uiso calc R 1 . .
H H7AC 0.5209 0.6442 0.0808 0.099 Uiso calc R 1 . .
C C1B -0.0388(2) 1.6430(2) 0.34630(7) 0.0350(3) Uani d . 1 . .
C C2B -0.0923(2) 1.5813(2) 0.41334(7) 0.0460(4) Uani d . 1 . .
H H2BA 0.0269 1.4804 0.4374 0.055 Uiso calc R 1 . .
C C3B -0.3186(2) 1.6667(3) 0.44475(8) 0.0492(4) Uani d . 1 . .
H H3BA -0.3492 1.6236 0.4898 0.059 Uiso calc R 1 . .
C C4B -0.5018(2) 1.8162(2) 0.41031(8) 0.0435(3) Uani d . 1 . .
C C5B -0.4506(2) 1.8747(2) 0.34345(8) 0.0455(4) Uani d . 1 . .
H H5BA -0.5711 1.9731 0.3192 0.055 Uiso calc R 1 . .
C C6B -0.2231(2) 1.7901(2) 0.31140(7) 0.0414(3) Uani d . 1 . .
H H6BA -0.1934 1.8321 0.2661 0.050 Uiso calc R 1 . .
C C7B -0.7478(2) 1.9114(3) 0.44524(10) 0.0628(5) Uani d . 1 . .
H H7BA -0.8105 2.0637 0.4402 0.094 Uiso calc PR 0.49(4) A 1
H H7BB -0.7466 1.8675 0.4930 0.094 Uiso calc PR 0.49(4) A 1
H H7BC -0.8435 1.8640 0.4249 0.094 Uiso calc PR 0.49(4) A 1
H H7BD -0.7995 1.8013 0.4583 0.094 Uiso calc PR 0.51(4) A 2
H H7BE -0.8498 2.0146 0.4145 0.094 Uiso calc PR 0.51(4) A 2
H H7BF -0.7512 1.9791 0.4852 0.094 Uiso calc PR 0.51(4) A 2

loop_
_atom_site_aniso_label
_atom_site_aniso_U_11
_atom_site_aniso_U_22
_atom_site_aniso_U_33
_atom_site_aniso_U_12
_atom_site_aniso_U_13
_atom_site_aniso_U_23
S 0.0565(3) 0.0700(3) 0.0936(4) -0.0259(2) 0.0137(2) -0.0406(3)
O 0.0292(5) 0.0737(8) 0.0696(8) -0.0156(5) 0.0024(5) -0.0179(6)
N1 0.0286(5) 0.0460(7) 0.0386(6) -0.0128(5) 0.0013(4) -0.0091(5)
N2 0.0276(5) 0.0483(7) 0.0388(7) -0.0118(5) 0.0014(4) -0.0093(5)
C1 0.0330(7) 0.0414(8) 0.0446(8) -0.0159(5) 0.0056(6) -0.0041(6)
C2 0.0381(7) 0.0382(7) 0.0437(9) -0.0069(6) 0.0048(6) -0.0026(6)
C3 0.0307(6) 0.0361(7) 0.0362(7) -0.0124(5) 0.0000(5) -0.0068(5)
C4 0.0324(7) 0.0550(9) 0.0502(9) -0.0150(6) -0.0063(6) -0.0115(7)
C1A 0.0297(6) 0.0405(7) 0.0334(7) -0.0121(5) 0.0018(5) 0.0012(5)
C2A 0.0325(6) 0.0533(9) 0.0362(8) -0.0185(6) 0.0040(5) -0.0011(6)
C3A 0.0385(7) 0.0569(9) 0.0429(8) -0.0259(6) -0.0003(6) -0.0013(7)
C4A 0.0373(7) 0.0432(8) 0.0428(8) -0.0139(6) -0.0017(6) -0.0030(6)
C5A 0.0301(6) 0.0533(9) 0.0490(9) -0.0144(6) 0.0084(6) -0.0107(7)
C6A 0.0312(6) 0.0516(8) 0.0463(8) -0.0190(6) 0.0060(6) -0.0061(6)
C7A 0.0727(12) 0.0660(11) 0.0649(12) -0.0320(9) -0.0084(9) -0.0127(9)
C1B 0.0290(6) 0.0352(7) 0.0391(8) -0.0112(5) -0.0014(5) -0.0089(5)
C2B 0.0304(6) 0.0595(9) 0.0397(8) -0.0114(6) -0.0051(6) -0.0007(7)
C3B 0.0364(7) 0.0679(10) 0.0382(8) -0.0193(7) 0.0017(6) -0.0031(7)
C4B 0.0290(6) 0.0465(8) 0.0524(9) -0.0131(6) 0.0017(6) -0.0143(6)
C5B 0.0303(6) 0.0402(8) 0.0565(10) -0.0059(5) -0.0069(6) -0.0010(6)
C6B 0.0360(7) 0.0399(7) 0.0411(8) -0.0102(6) -0.0030(6) -0.0008(6)
C7B 0.0317(7) 0.0752(12) 0.0686(12) -0.0121(7) 0.0076(7) -0.0155(9)

loop_
_atom_type_symbol
_atom_type_description
_atom_type_scat_dispersion_real
_atom_type_scat_dispersion_imag
_atom_type_scat_source
C C 0.0033 0.0016 'International Tables Vol C Tables 4.2.6.8 and 6.1.1.4'
H H 0.0000 0.0000 'International Tables Vol C Tables 4.2.6.8 and 6.1.1.4'
N N 0.0061 0.0033 'International Tables Vol C Tables 4.2.6.8 and 6.1.1.4'
O O 0.0106 0.0060 'International Tables Vol C Tables 4.2.6.8 and 6.1.1.4'
S S 0.1246 0.1234 'International Tables Vol C Tables 4.2.6.8 and 6.1.1.4'

loop_
_geom_angle_atom_site_label_1
_geom_angle_atom_site_label_2
_geom_angle_atom_site_label_3
_geom_angle
C4A S C7A 104.73(8)
C3 N1 N2 108.01(11)
C4 N2 N1 120.99(12)
C4 N2 C1 125.62(11)
N1 N2 C1 113.37(10)
N2 C1 C1A 110.28(11)
N2 C1 C2 100.34(10)
C1A C1 C2 116.00(12)
N2 C1 H1A 109.9
C1A C1 H1A 109.9
C2 C1 H1A 109.9
C3 C2 C1 102.89(11)
C3 C2 H2A 111.2
C1 C2 H2A 111.2
C3 C2 H2B 111.2
C1 C2 H2B 111.2
H2A C2 H2B 109.1
N1 C3 C1B 121.57(12)
N1 C3 C2 113.67(11)
C1B C3 C2 124.69(11)
O C4 N2 124.02(15)
O C4 H4A 118.0
N2 C4 H4A 118.0
C2A C1A C6A 118.11(14)
C2A C1A C1 122.22(11)
C6A C1A C1 119.61(13)
C3A C2A C1A 121.36(13)
C3A C2A H2AA 119.3
C1A C2A H2AA 119.3
C2A C3A C4A 120.07(14)
C2A C3A H3AA 120.0
C4A C3A H3AA 120.0
C5A C4A C3A 118.92(14)
C5A C4A S 116.27(10)
C3A C4A S 124.80(12)
C6A C5A C4A 120.79(13)
C6A C5A H5AA 119.6
C4A C5A H5AA 119.6
C5A C6A C1A 120.74(14)
C5A C6A H6AA 119.6
C1A C6A H6AA 119.6
S C7A H7AA 109.5
S C7A H7AB 109.5
H7AA C7A H7AB 109.5
S C7A H7AC 109.5
H7AA C7A H7AC 109.5
H7AB C7A H7AC 109.5
C2B C1B C6B 117.62(12)
C2B C1B C3 121.29(11)
C6B C1B C3 121.09(12)
C3B C2B C1B 121.22(13)
C3B C2B H2BA 119.4
C1B C2B H2BA 119.4
C2B C3B C4B 121.14(14)
C2B C3B H3BA 119.4
C4B C3B H3BA 119.4
C5B C4B C3B 117.89(12)
C5B C4B C7B 121.23(13)
C3B C4B C7B 120.88(14)
C4B C5B C6B 121.41(12)
C4B C5B H5BA 119.3
C6B C5B H5BA 119.3
C5B C6B C1B 120.69(13)
C5B C6B H6BA 119.7
C1B C6B H6BA 119.7
C4B C7B H7BA 109.5
C4B C7B H7BB 109.5
C4B C7B H7BC 109.5
C4B C7B H7BD 109.5
C4B C7B H7BE 109.5
H7BD C7B H7BE 109.5
C4B C7B H7BF 109.5
H7BD C7B H7BF 109.5
H7BE C7B H7BF 109.5

loop_
_geom_bond_atom_site_label_1
_geom_bond_atom_site_label_2
_geom_bond_distance
S C4A 1.7641(16)
S C7A 1.7710(19)
O C4 1.2186(17)
N1 C3 1.2874(17)
N1 N2 1.3879(15)
N2 C4 1.3422(17)
N2 C1 1.4795(19)
C1 C1A 1.516(2)
C1 C2 1.5424(19)
C1 H1A 0.9800
C2 C3 1.5024(19)
C2 H2A 0.9700
C2 H2B 0.9700
C3 C1B 1.4648(18)
C4 H4A 0.9300
C1A C2A 1.388(2)
C1A C6A 1.3959(18)
C2A C3A 1.384(2)
C2A H2AA 0.9300
C3A C4A 1.391(2)
C3A H3AA 0.9300
C4A C5A 1.386(2)
C5A C6A 1.380(2)
C5A H5AA 0.9300
C6A H6AA 0.9300
C7A H7AA 0.9600
C7A H7AB 0.9600
C7A H7AC 0.9600
C1B C2B 1.390(2)
C1B C6B 1.3919(18)
C2B C3B 1.3774(19)
C2B H2BA 0.9300
C3B C4B 1.389(2)
C3B H3BA 0.9300
C4B C5B 1.377(2)
C4B C7B 1.504(2)
C5B C6B 1.3881(19)
C5B H5BA 0.9300
C6B H6BA 0.9300
C7B H7BA 0.9600
C7B H7BB 0.9600
C7B H7BC 0.9600
C7B H7BD 0.9600
C7B H7BE 0.9600
C7B H7BF 0.9600

loop_
_geom_hbond_atom_site_label_D
_geom_hbond_atom_site_label_H
_geom_hbond_atom_site_label_A
_geom_hbond_site_symmetry_A
_geom_hbond_distance_DH
_geom_hbond_distance_HA
_geom_hbond_distance_DA
_geom_hbond_angle_DHA
C2A H2AA O 1_455 0.93 2.53 3.390(2) 153.8

loop_
_geom_torsion_atom_site_label_1
_geom_torsion_atom_site_label_2
_geom_torsion_atom_site_label_3
_geom_torsion_atom_site_label_4
_geom_torsion
C3 N1 N2 C4 174.68(13)
C3 N1 N2 C1 -6.72(15)
C4 N2 C1 C1A 67.84(17)
N1 N2 C1 C1A -110.69(12)
C4 N2 C1 C2 -169.31(14)
N1 N2 C1 C2 12.16(14)
N2 C1 C2 C3 -12.10(14)
C1A C1 C2 C3 106.65(13)
N2 N1 C3 C1B -179.75(12)
N2 N1 C3 C2 -2.50(16)
C1 C2 C3 N1 9.91(16)
C1 C2 C3 C1B -172.94(13)
N1 N2 C4 O -179.83(13)
C1 N2 C4 O 1.7(2)
N2 C1 C1A C2A 78.51(15)
C2 C1 C1A C2A -34.64(18)
N2 C1 C1A C6A -98.57(14)
C2 C1 C1A C6A 148.29(13)
C6A C1A C2A C3A 0.8(2)
C1 C1A C2A C3A -176.32(12)
C1A C2A C3A C4A -0.4(2)
C2A C3A C4A C5A -0.5(2)
C2A C3A C4A S 178.40(11)
C7A S C4A C5A -163.29(12)
C7A S C4A C3A 17.76(15)
C3A C4A C5A C6A 1.0(2)
S C4A C5A C6A -177.99(12)
C4A C5A C6A C1A -0.6(2)
C2A C1A C6A C5A -0.3(2)
C1 C1A C6A C5A 176.90(13)
N1 C3 C1B C2B -1.9(2)
C2 C3 C1B C2B -178.86(14)
N1 C3 C1B C6B 177.97(13)
C2 C3 C1B C6B 1.0(2)
C6B C1B C2B C3B -1.7(2)
C3 C1B C2B C3B 178.17(15)
C1B C2B C3B C4B 0.7(2)
C2B C3B C4B C5B 0.7(2)
C2B C3B C4B C7B -179.02(16)
C3B C4B C5B C6B -0.9(2)
C7B C4B C5B C6B 178.80(16)
C4B C5B C6B C1B -0.2(2)
C2B C1B C6B C5B 1.5(2)
C3 C1B C6B C5B -178.40(14)
